data_7025063
loop_
_publ_author_name
'Algarra, Andr\'es G'
'Basallote, Manuel G.'
'Fernandez-Trujillo, M J'
'Llusar, Rosa'
'Pino-Chamorro, Jose A'
'Sorribes, Ivan'
'Vicent, Cristian'

_publ_section_title
;
 Site specific ligand substitution in cubane-type Mo3FeS(4)(4+) clusters:
 kinetics and mechanism of reaction and isolation of mixed ligand Cl/SPh
 complexes.
;
_journal_issue 15
_journal_name_full 'Dalton transactions (Cambridge, England : 2003)'
_journal_page_first 3725
_journal_page_last 3735
_journal_paper_doi 10.1039/b924801c
_journal_volume 39
_journal_year 2010
_chemical_formula_sum 'C19 H50 Cl6 Fe Mo3 P6 S4'
_chemical_formula_weight 1149.02
_chemical_name_systematic
;
?
;
_space_group_IT_number 161
_symmetry_cell_setting hexagonal
_symmetry_Int_Tables_number 161
_symmetry_space_group_name_Hall 'R 3 -2"c'
_symmetry_space_group_name_H-M 'R 3 c :H'
_atom_sites_solution_hydrogens geom
_atom_sites_solution_primary direct
_atom_sites_solution_secondary difmap
_audit_creation_method SHELXL-97
_cell_angle_alpha 90.00
_cell_angle_beta 90.00
_cell_angle_gamma 120.00
_cell_formula_units_Z 6
_cell_length_a 15.7226(15)
_cell_length_b 15.7226(15)
_cell_length_c 29.224(3)
_cell_measurement_reflns_used 971
_cell_measurement_temperature 293(2)
_cell_measurement_theta_max 23.63
_cell_measurement_theta_min 3.30
_cell_volume 6256.3(11)
_computing_cell_refinement 'Bruker SMART'
_computing_data_collection 'Bruker SMART'
_computing_data_reduction 'Bruker SAINT'
_computing_molecular_graphics 'Bruker SHELXTL'
_computing_publication_material 'Bruker SHELXTL'
_computing_structure_refinement 'SHELXL-97 (Sheldrick, 1997)'
_computing_structure_solution 'SHELXS-97 (Sheldrick, 1990)'
_diffrn_ambient_temperature 293(2)
_diffrn_measured_fraction_theta_full 0.995
_diffrn_measured_fraction_theta_max 0.995
_diffrn_measurement_device_type 'CCD area detector'
_diffrn_measurement_method 'phi and omega scans'
_diffrn_radiation_monochromator graphite
_diffrn_radiation_source 'fine-focus sealed tube'
_diffrn_radiation_type MoK\a
_diffrn_radiation_wavelength 0.71073
_diffrn_reflns_av_R_equivalents 0.0781
_diffrn_reflns_av_sigmaI/netI 0.0758
_diffrn_reflns_limit_h_max 22
_diffrn_reflns_limit_h_min -16
_diffrn_reflns_limit_k_max 22
_diffrn_reflns_limit_k_min -21
_diffrn_reflns_limit_l_max 41
_diffrn_reflns_limit_l_min -39
_diffrn_reflns_number 16378
_diffrn_reflns_theta_full 30.51
_diffrn_reflns_theta_max 30.51
_diffrn_reflns_theta_min 2.04
_exptl_absorpt_coefficient_mu 2.052
_exptl_absorpt_correction_T_max 1.000000
_exptl_absorpt_correction_T_min 0.779045
_exptl_absorpt_correction_type multi-scan
_exptl_absorpt_process_details 'Bruker SADABS'
_exptl_crystal_colour brown
_exptl_crystal_density_diffrn 1.830
_exptl_crystal_density_method 'not measured'
_exptl_crystal_description needle
_exptl_crystal_F_000 3432
_exptl_crystal_size_max 0.18
_exptl_crystal_size_mid 0.14
_exptl_crystal_size_min 0.13
_refine_diff_density_max 0.661
_refine_diff_density_min -0.788
_refine_diff_density_rms 0.120
_refine_ls_abs_structure_details 'Flack H D (1983), Acta Cryst. A39, 876-881'
_refine_ls_abs_structure_Flack 0.49(4)
_refine_ls_extinction_method none
_refine_ls_goodness_of_fit_ref 1.044
_refine_ls_hydrogen_treatment constr
_refine_ls_matrix_type full
_refine_ls_number_parameters 122
_refine_ls_number_reflns 4121
_refine_ls_number_restraints 4
_refine_ls_restrained_S_all 1.050
_refine_ls_R_factor_all 0.0837
_refine_ls_R_factor_gt 0.0425
_refine_ls_shift/su_max 0.001
_refine_ls_shift/su_mean 0.000
_refine_ls_structure_factor_coef Fsqd
_refine_ls_weighting_details 'calc w=1/[\s^2^(Fo^2^)+(0.0373P)^2^+0.3504P] where P=(Fo^2^+2Fc^2^)/3'
_refine_ls_weighting_scheme calc
_refine_ls_wR_factor_gt 0.0807
_refine_ls_wR_factor_ref 0.0937
_reflns_number_gt 2980
_reflns_number_total 4121
_reflns_threshold_expression >2sigma(I)
_cod_data_source_file b924801c.txt
_cod_data_source_block compound_1
_cod_depositor_comments
;
The following automatic conversions were performed:

'_symmetry_cell_setting' value 'Hexagonal' changed to 'hexagonal'
according to /home/saulius/struct/CIF-dictionaries/cif_core.dic
dictionary named 'cif_core.dic' version 2.4.2 from 2011-04-26.

Automatic conversion script
Id: cif_fix_values 1891 2012-01-12 08:04:46Z andrius 
;
_cod_original_sg_symbol_H-M R3c
_cod_database_code 7025063

loop_
_symmetry_equiv_pos_as_xyz
'x, y, z'
'-y, x-y, z'
'-x+y, -x, z'
'-y, -x, z+1/2'
'-x+y, y, z+1/2'
'x, x-y, z+1/2'
'x+2/3, y+1/3, z+1/3'
'-y+2/3, x-y+1/3, z+1/3'
'-x+y+2/3, -x+1/3, z+1/3'
'-y+2/3, -x+1/3, z+5/6'
'-x+y+2/3, y+1/3, z+5/6'
'x+2/3, x-y+1/3, z+5/6'
'x+1/3, y+2/3, z+2/3'
'-y+1/3, x-y+2/3, z+2/3'
'-x+y+1/3, -x+2/3, z+2/3'
'-y+1/3, -x+2/3, z+7/6'
'-x+y+1/3, y+2/3, z+7/6'
'x+1/3, x-y+2/3, z+7/6'

loop_
_atom_site_label
_atom_site_type_symbol
_atom_site_fract_x
_atom_site_fract_y
_atom_site_fract_z
_atom_site_U_iso_or_equiv
_atom_site_adp_type
_atom_site_occupancy
_atom_site_symmetry_multiplicity
_atom_site_calc_flag
_atom_site_refinement_flags
_atom_site_disorder_assembly
_atom_site_disorder_group
Mo1 Mo 0.55145(3) 0.24929(3) 0.301848(13) 0.02887(11) Uani 1 1 d . . .
Fe1 Fe 0.6667 0.3333 0.22648(5) 0.0342(3) Uani 1 3 d S . .
Cl1 Cl 0.43393(10) 0.25616(12) 0.35872(5) 0.0444(4) Uani 1 1 d . . .
Cl2 Cl 0.6667 0.3333 0.15083(10) 0.0835(11) Uani 1 3 d S . .
S1 S 0.6667 0.3333 0.36045(8) 0.0336(5) Uani 1 3 d S . .
S2 S 0.62388(10) 0.18337(10) 0.25362(4) 0.0338(3) Uani 1 1 d . . .
P1 P 0.39197(11) 0.14625(11) 0.25888(5) 0.0364(3) Uani 1 1 d . . .
P2 P 0.47892(12) 0.08275(12) 0.34276(5) 0.0387(4) Uani 1 1 d . . .
C1 C 0.2980(5) 0.1809(6) 0.2659(2) 0.0558(18) Uani 1 1 d . . .
H1A H 0.2889 0.1880 0.2978 0.084 Uiso 1 1 calc R . .
H1B H 0.2373 0.1308 0.2530 0.084 Uiso 1 1 calc R . .
H1C H 0.3183 0.2420 0.2505 0.084 Uiso 1 1 calc R . .
C2 C 0.3975(5) 0.1346(5) 0.1972(2) 0.0550(18) Uani 1 1 d . . .
H2A H 0.4291 0.1986 0.1835 0.083 Uiso 1 1 calc R . .
H2B H 0.3321 0.0965 0.1853 0.083 Uiso 1 1 calc R . .
H2C H 0.4342 0.1024 0.1903 0.083 Uiso 1 1 calc R . .
C3 C 0.3305(5) 0.0192(4) 0.2789(2) 0.0513(17) Uani 1 1 d . . .
H3A H 0.2606 -0.0113 0.2729 0.062 Uiso 1 1 calc R . .
H3B H 0.3554 -0.0170 0.2622 0.062 Uiso 1 1 calc R . .
C4 C 0.3470(5) 0.0140(5) 0.3300(2) 0.0500(16) Uani 1 1 d . . .
H4A H 0.3199 -0.0540 0.3391 0.060 Uiso 1 1 calc R . .
H4B H 0.3136 0.0416 0.3471 0.060 Uiso 1 1 calc R . .
C5 C 0.4868(5) 0.0811(6) 0.4044(2) 0.0574(18) Uani 1 1 d . . .
H5A H 0.4690 0.1261 0.4173 0.086 Uiso 1 1 calc R . .
H5B H 0.5528 0.1002 0.4132 0.086 Uiso 1 1 calc R . .
H5C H 0.4429 0.0160 0.4155 0.086 Uiso 1 1 calc R . .
C6 C 0.5133(5) -0.0056(5) 0.3243(3) 0.0566(18) Uani 1 1 d . . .
H6A H 0.5111 -0.0096 0.2915 0.085 Uiso 1 1 calc R . .
H6B H 0.4685 -0.0688 0.3370 0.085 Uiso 1 1 calc R . .
H6C H 0.5787 0.0147 0.3347 0.085 Uiso 1 1 calc R . .
C200 C 0.283(3) 0.6340(17) 0.3218(10) 0.148(17) Uiso 0.33 1 d PD A -1
H20A H 0.3244 0.6482 0.2950 0.178 Uiso 0.33 1 calc PR A -1
H20B H 0.2167 0.5851 0.3131 0.178 Uiso 0.33 1 calc PR A -1
Cl20 Cl 0.321(2) 0.5893(18) 0.3612(9) 0.356(16) Uiso 0.33 1 d PD A -1
Cl21 Cl 0.2838(7) 0.7328(7) 0.3372(3) 0.110(3) Uiso 0.33 1 d PD A -1

loop_
_atom_site_aniso_label
_atom_site_aniso_U_11
_atom_site_aniso_U_22
_atom_site_aniso_U_33
_atom_site_aniso_U_23
_atom_site_aniso_U_13
_atom_site_aniso_U_12
Mo1 0.0286(2) 0.0294(2) 0.0286(2) -0.00162(19) 0.00237(18) 0.0145(2)
Fe1 0.0364(5) 0.0364(5) 0.0297(7) 0.000 0.000 0.0182(2)
Cl1 0.0421(8) 0.0493(9) 0.0433(8) -0.0044(7) 0.0101(6) 0.0240(7)
Cl2 0.1112(19) 0.1112(19) 0.0282(14) 0.000 0.000 0.0556(9)
S1 0.0364(8) 0.0364(8) 0.0279(11) 0.000 0.000 0.0182(4)
S2 0.0342(8) 0.0345(7) 0.0327(8) -0.0027(6) 0.0034(6) 0.0171(6)
P1 0.0350(8) 0.0355(8) 0.0381(8) -0.0070(6) 0.0001(6) 0.0172(7)
P2 0.0380(9) 0.0348(8) 0.0418(8) 0.0046(7) 0.0079(7) 0.0171(7)
C1 0.056(4) 0.069(5) 0.057(4) -0.014(3) -0.006(3) 0.042(4)
C2 0.057(4) 0.066(5) 0.043(4) -0.013(3) -0.003(3) 0.031(4)
C3 0.046(4) 0.034(3) 0.065(5) -0.004(3) 0.000(3) 0.013(3)
C4 0.048(4) 0.038(4) 0.058(4) 0.005(3) 0.013(3) 0.017(3)
C5 0.056(4) 0.067(5) 0.051(4) 0.014(3) 0.006(3) 0.031(4)
C6 0.060(4) 0.045(4) 0.068(5) 0.010(3) 0.018(4) 0.029(3)

loop_
_atom_type_symbol
_atom_type_description
_atom_type_scat_dispersion_real
_atom_type_scat_dispersion_imag
_atom_type_scat_source
C C 0.0033 0.0016 'International Tables Vol C Tables 4.2.6.8 and 6.1.1.4'
H H 0.0000 0.0000 'International Tables Vol C Tables 4.2.6.8 and 6.1.1.4'
P P 0.1023 0.0942 'International Tables Vol C Tables 4.2.6.8 and 6.1.1.4'
S S 0.1246 0.1234 'International Tables Vol C Tables 4.2.6.8 and 6.1.1.4'
Cl Cl 0.1484 0.1585 'International Tables Vol C Tables 4.2.6.8 and 6.1.1.4'
Fe Fe 0.3463 0.8444 'International Tables Vol C Tables 4.2.6.8 and 6.1.1.4'
Mo Mo -1.6832 0.6857 'International Tables Vol C Tables 4.2.6.8 and 6.1.1.4'

loop_
_geom_angle_atom_site_label_1
_geom_angle_atom_site_label_2
_geom_angle_atom_site_label_3
_geom_angle
_geom_angle_site_symmetry_1
_geom_angle_site_symmetry_3
S2 Mo1 S1 106.04(5) . .
S2 Mo1 S2 100.29(7) . 3_665
S1 Mo1 S2 104.77(4) . 3_665
S2 Mo1 Cl1 159.69(5) . .
S1 Mo1 Cl1 82.63(5) . .
S2 Mo1 Cl1 94.98(5) 3_665 .
S2 Mo1 P1 87.92(5) . .
S1 Mo1 P1 162.66(5) . .
S2 Mo1 P1 82.18(5) 3_665 .
Cl1 Mo1 P1 80.93(5) . .
S2 Mo1 P2 84.02(5) . .
S1 Mo1 P2 93.34(5) . .
S2 Mo1 P2 159.23(5) 3_665 .
Cl1 Mo1 P2 77.06(5) . .
P1 Mo1 P2 77.65(5) . .
S2 Mo1 Fe1 51.77(4) . .
S1 Mo1 Fe1 100.15(4) . .
S2 Mo1 Fe1 51.47(4) 3_665 .
Cl1 Mo1 Fe1 146.14(4) . .
P1 Mo1 Fe1 96.57(4) . .
P2 Mo1 Fe1 135.74(4) . .
S2 Mo1 Mo1 100.60(4) . 3_665
S1 Mo1 Mo1 53.44(3) . 3_665
S2 Mo1 Mo1 53.03(4) 3_665 3_665
Cl1 Mo1 Mo1 99.27(4) . 3_665
P1 Mo1 Mo1 135.18(4) . 3_665
P2 Mo1 Mo1 146.59(4) . 3_665
Fe1 Mo1 Mo1 59.086(16) . 3_665
S2 Mo1 Mo1 54.34(4) . 2_655
S1 Mo1 Mo1 53.44(3) . 2_655
S2 Mo1 Mo1 99.61(4) 3_665 2_655
Cl1 Mo1 Mo1 135.88(4) . 2_655
P1 Mo1 Mo1 142.09(4) . 2_655
P2 Mo1 Mo1 99.35(4) . 2_655
Fe1 Mo1 Mo1 59.086(16) . 2_655
Mo1 Mo1 Mo1 60.0 3_665 2_655
Cl2 Fe1 S2 110.65(5) . 2_655
Cl2 Fe1 S2 110.65(5) . .
S2 Fe1 S2 108.26(5) 2_655 .
Cl2 Fe1 S2 110.65(5) . 3_665
S2 Fe1 S2 108.26(5) 2_655 3_665
S2 Fe1 S2 108.26(5) . 3_665
Cl2 Fe1 Mo1 143.61(2) . 2_655
S2 Fe1 Mo1 55.31(4) 2_655 2_655
S2 Fe1 Mo1 56.37(4) . 2_655
S2 Fe1 Mo1 105.73(6) 3_665 2_655
Cl2 Fe1 Mo1 143.61(2) . .
S2 Fe1 Mo1 105.73(6) 2_655 .
S2 Fe1 Mo1 55.31(4) . .
S2 Fe1 Mo1 56.37(4) 3_665 .
Mo1 Fe1 Mo1 61.83(3) 2_655 .
Cl2 Fe1 Mo1 143.61(2) . 3_665
S2 Fe1 Mo1 56.37(4) 2_655 3_665
S2 Fe1 Mo1 105.73(6) . 3_665
S2 Fe1 Mo1 55.31(4) 3_665 3_665
Mo1 Fe1 Mo1 61.83(3) 2_655 3_665
Mo1 Fe1 Mo1 61.83(3) . 3_665
Mo1 S1 Mo1 73.13(6) 2_655 .
Mo1 S1 Mo1 73.13(6) 2_655 3_665
Mo1 S1 Mo1 73.13(6) . 3_665
Fe1 S2 Mo1 72.92(5) . .
Fe1 S2 Mo1 72.16(5) . 2_655
Mo1 S2 Mo1 72.63(4) . 2_655
C2 P1 C1 103.2(3) . .
C2 P1 C3 103.5(3) . .
C1 P1 C3 103.0(3) . .
C2 P1 Mo1 118.3(2) . .
C1 P1 Mo1 116.4(2) . .
C3 P1 Mo1 110.7(2) . .
C6 P2 C5 103.7(4) . .
C6 P2 C4 99.9(3) . .
C5 P2 C4 105.1(3) . .
C6 P2 Mo1 119.6(2) . .
C5 P2 Mo1 118.7(3) . .
C4 P2 Mo1 107.5(2) . .
P1 C1 H1A 109.5 . .
P1 C1 H1B 109.5 . .
H1A C1 H1B 109.5 . .
P1 C1 H1C 109.5 . .
H1A C1 H1C 109.5 . .
H1B C1 H1C 109.5 . .
P1 C2 H2A 109.5 . .
P1 C2 H2B 109.5 . .
H2A C2 H2B 109.5 . .
P1 C2 H2C 109.5 . .
H2A C2 H2C 109.5 . .
H2B C2 H2C 109.5 . .
C4 C3 P1 111.2(4) . .
C4 C3 H3A 109.4 . .
P1 C3 H3A 109.4 . .
C4 C3 H3B 109.4 . .
P1 C3 H3B 109.4 . .
H3A C3 H3B 108.0 . .
C3 C4 P2 109.9(4) . .
C3 C4 H4A 109.7 . .
P2 C4 H4A 109.7 . .
C3 C4 H4B 109.7 . .
P2 C4 H4B 109.7 . .
H4A C4 H4B 108.2 . .
P2 C5 H5A 109.5 . .
P2 C5 H5B 109.5 . .
H5A C5 H5B 109.5 . .
P2 C5 H5C 109.5 . .
H5A C5 H5C 109.5 . .
H5B C5 H5C 109.5 . .
P2 C6 H6A 109.5 . .
P2 C6 H6B 109.5 . .
H6A C6 H6B 109.5 . .
P2 C6 H6C 109.5 . .
H6A C6 H6C 109.5 . .
H6B C6 H6C 109.5 . .
Cl21 C200 Cl20 113.2(15) . .
Cl21 C200 H20A 108.9 . .
Cl20 C200 H20A 108.9 . .
Cl21 C200 H20B 108.9 . .
Cl20 C200 H20B 108.9 . .
H20A C200 H20B 107.7 . .

loop_
_geom_bond_atom_site_label_1
_geom_bond_atom_site_label_2
_geom_bond_distance
_geom_bond_site_symmetry_2
Mo1 S2 2.3533(14) .
Mo1 S1 2.3595(17) .
Mo1 S2 2.3931(14) 3_665
Mo1 Cl1 2.5272(14) .
Mo1 P1 2.5350(16) .
Mo1 P2 2.5691(16) .
Mo1 Fe1 2.7358(12) .
Mo1 Mo1 2.8111(8) 3_665
Mo1 Mo1 2.8111(8) 2_655
Fe1 Cl2 2.211(3) .
Fe1 S2 2.2483(15) 2_655
Fe1 S2 2.2483(15) .
Fe1 S2 2.2483(15) 3_665
Fe1 Mo1 2.7358(12) 2_655
Fe1 Mo1 2.7358(12) 3_665
S1 Mo1 2.3595(17) 2_655
S1 Mo1 2.3595(17) 3_665
S2 Mo1 2.3931(14) 2_655
P1 C2 1.817(6) .
P1 C1 1.824(7) .
P1 C3 1.826(6) .
P2 C6 1.806(6) .
P2 C5 1.808(7) .
P2 C4 1.836(7) .
C1 H1A 0.9600 .
C1 H1B 0.9600 .
C1 H1C 0.9600 .
C2 H2A 0.9600 .
C2 H2B 0.9600 .
C2 H2C 0.9600 .
C3 C4 1.522(8) .
C3 H3A 0.9700 .
C3 H3B 0.9700 .
C4 H4A 0.9700 .
C4 H4B 0.9700 .
C5 H5A 0.9600 .
C5 H5B 0.9600 .
C5 H5C 0.9600 .
C6 H6A 0.9600 .
C6 H6B 0.9600 .
C6 H6C 0.9600 .
C200 Cl21 1.612(10) .
C200 Cl20 1.611(10) .
C200 H20A 0.9700 .
C200 H20B 0.9700 .
